data_1551359
loop_
_publ_author_name
'Jinpeng Zhao'
'Takeshi Nanjo'
'Emilio C. de Lucca Jr'
'M. Christina White'

_publ_section_title
;
 Chemoselective methylene oxidation in aromatic molecules
;
_journal_name_full 'Nature Chemistry'
_journal_page_first 213
_journal_page_last 221
_journal_paper_doi 10.1038/s41557-018-0175-8
_journal_volume 11
_journal_year 2019
_chemical_absolute_configuration ad
_chemical_formula_moiety 'C29 H36 O8, 0.5(H2 O)'
_chemical_formula_sum 'C29 H37 O8.5'
_chemical_formula_weight 521.58
_space_group_crystal_system monoclinic
_space_group_IT_number 4
_space_group_name_Hall 'P 2yb'
_space_group_name_H-M_alt 'P 1 21 1'
_atom_sites_solution_hydrogens mixed
_cell_angle_alpha 90
_cell_angle_beta 101.6660(7)
_cell_angle_gamma 90
_cell_formula_units_Z 4
_cell_length_a 10.7688(3)
_cell_length_b 16.7429(4)
_cell_length_c 15.5965(4)
_cell_measurement_reflns_used 39835
_cell_measurement_temperature 100(2)
_cell_measurement_theta_max 68.43
_cell_measurement_theta_min 2.64
_cell_volume 2753.97(12)
_computing_cell_refinement 'SAINT V8.34A (Bruker, 2014)'
_computing_data_collection 'APEX3 V2016.9-0 (Bruker, 2016)'
_computing_data_reduction
; 
SAINT V8.34A, XPREP v2014/2, SADABS V2014/7 (Krause et al., 2015) 
;
_computing_molecular_graphics
; 
SHELXTL v2014-7 (Bruker, 2014), CrystalMaker v2.7.7 (CrystalMaker, 1994) 
;
_computing_publication_material 'XCIF V2014-2 (Bruker, 2014)'
_computing_structure_refinement 'SHELX-2014-7 (Sheldrick, 2015)'
_computing_structure_solution 'SHELX-2014-7 (Sheldrick, 2015)'
_diffrn_ambient_temperature 100(2)
_diffrn_measured_fraction_theta_full 0.999
_diffrn_measured_fraction_theta_max 0.998
_diffrn_measurement_device 'Bruker D8 Venture/Photon 100'
_diffrn_measurement_method 'profile data from \f and \w scans'
_diffrn_radiation_monochromator 'multilayer mirrors'
_diffrn_radiation_source 'microfocus sealed tube'
_diffrn_radiation_type CuK\a
_diffrn_radiation_wavelength 1.54178
_diffrn_radiation_wavelength_id dd63fs
_diffrn_reflns_av_R_equivalents 0.0386
_diffrn_reflns_av_unetI/netI 0.0406
_diffrn_reflns_Laue_measured_fraction_full 0.999
_diffrn_reflns_Laue_measured_fraction_max 0.998
_diffrn_reflns_limit_h_max 12
_diffrn_reflns_limit_h_min -12
_diffrn_reflns_limit_k_max 20
_diffrn_reflns_limit_k_min -20
_diffrn_reflns_limit_l_max 18
_diffrn_reflns_limit_l_min -18
_diffrn_reflns_number 28965
_diffrn_reflns_point_group_measured_fraction_full 0.995
_diffrn_reflns_point_group_measured_fraction_max 0.993
_diffrn_reflns_theta_full 67.679
_diffrn_reflns_theta_max 68.442
_diffrn_reflns_theta_min 2.893
_exptl_absorpt_coefficient_mu 0.757
_exptl_absorpt_correction_T_max 0.7531
_exptl_absorpt_correction_T_min 0.6795
_exptl_absorpt_correction_type multi-scan
_exptl_absorpt_process_details 'SADABS V2014/7 (Krause et al., 2015)'
_exptl_crystal_colour colourless
_exptl_crystal_density_diffrn 1.258
_exptl_crystal_density_method 'not measured'
_exptl_crystal_description prism
_exptl_crystal_F_000 1116
_exptl_crystal_id dd63fs
_exptl_crystal_preparation
; 
The data crystal was mounted using oil (Paratone-N, Exxon) to a 
0.3 mm cryo-loop (Hampton Research) with the (-1 0 3) scattering 
planes roughly normal to the spindle axis. 
;
_exptl_crystal_size_max 0.292
_exptl_crystal_size_mid 0.222
_exptl_crystal_size_min 0.155
_refine_diff_density_max 0.487
_refine_diff_density_min -0.285
_refine_diff_density_rms 0.067
_refine_ls_abs_structure_details 'Flack (1983),  4806 Friedels'
_refine_ls_abs_structure_Flack -0.08(7)
_refine_ls_extinction_coef 0.0109(5)
_refine_ls_extinction_expression Fc^*^=kFc[1+0.001xFc^2^\l^3^/sin(2\q)]^-1/4^
_refine_ls_extinction_method 'SHELXL-2014/7 (Sheldrick 2014'
_refine_ls_goodness_of_fit_ref 1.096
_refine_ls_hydrogen_treatment mixed
_refine_ls_matrix_type full
_refine_ls_number_parameters 717
_refine_ls_number_reflns 10030
_refine_ls_number_restraints 12
_refine_ls_restrained_S_all 1.096
_refine_ls_R_factor_all 0.0467
_refine_ls_R_factor_gt 0.0438
_refine_ls_shift/su_max 0.005
_refine_ls_shift/su_mean 0.000
_refine_ls_structure_factor_coef Fsqd
_refine_ls_weighting_details 'w=1/[\s^2^(Fo^2^)+(0.0554P)^2^+0.9252P] where P=(Fo^2^+2Fc^2^)/3'
_refine_ls_weighting_scheme calc
_refine_ls_wR_factor_gt 0.1094
_refine_ls_wR_factor_ref 0.1122
_reflns_Friedel_coverage 0.920
_reflns_Friedel_fraction_full 0.991
_reflns_Friedel_fraction_max 0.988
_reflns_number_gt 9552
_reflns_number_total 10030
_reflns_threshold_expression 'I > 2\s(I)'
_cod_data_source_file 41557_2018_175_MOESM124_ESM.cif
_cod_data_source_block dd63fs
_cod_depositor_comments
;

2022-12-09
Z value and formula fixed to values more according to usual
chemical conventions.                 miguel
;
_cod_original_formula_sum 'C58 H74 O17'
_cod_original_formula_weight 1043.17
_cod_original_formula_moiety '2(C29 H36 O8), H2 O'
_cod_original_formula_units_Z 2
_cod_original_sg_symbol_H-M 'P 21'
_cod_database_code 1551359
_shelx_space_group_comment
; 
The symmetry employed for this shelxl refinement is uniquely defined 
by the following loop, which should always be used as a source of 
symmetry information in preference to the above space-group names. 
They are only intended as comments. 
;
_shelx_estimated_absorpt_t_min 0.809
_shelx_estimated_absorpt_t_max 0.892

loop_
_space_group_symop_operation_xyz
'x, y, z'
'-x, y+1/2, -z'

loop_
_atom_site_label
_atom_site_type_symbol
_atom_site_fract_x
_atom_site_fract_y
_atom_site_fract_z
_atom_site_U_iso_or_equiv
_atom_site_adp_type
_atom_site_occupancy
_atom_site_site_symmetry_order
_atom_site_calc_flag
_atom_site_refinement_flags_posn
_atom_site_refinement_flags_adp
_atom_site_refinement_flags_occupancy
_atom_site_disorder_assembly
_atom_site_disorder_group
O1 O 0.6375(2) 0.52562(13) -0.10668(13) 0.0234(5) Uani 1 1 d D . . . .
H1 H 0.692(3) 0.546(2) -0.131(3) 0.035 Uiso 1 1 d D U . . .
O2 O 0.5677(3) 0.85560(16) -0.0573(2) 0.0458(7) Uani 1 1 d . . . . .
O3 O 0.6956(3) 0.82578(14) -0.14973(18) 0.0386(6) Uani 1 1 d . . . . .
O4 O 0.9445(2) 0.54808(14) -0.01073(14) 0.0256(5) Uani 1 1 d D . . . .
H4 H 0.896(4) 0.553(3) -0.060(2) 0.038 Uiso 1 1 d D U . . .
O5 O 1.2292(3) 0.52383(15) 0.55554(15) 0.0345(6) Uani 1 1 d . . . . .
O6 O 1.2746(3) 0.65406(15) 0.57332(16) 0.0380(6) Uani 1 1 d . . . . .
O7 O 0.7652(2) 0.48157(14) 0.39534(15) 0.0303(5) Uani 1 1 d . . . . .
O8 O 0.5830(3) 0.5246(2) 0.4305(2) 0.0607(9) Uani 1 1 d . . . . .
C1 C 0.6410(3) 0.56828(18) -0.02692(19) 0.0217(6) Uani 1 1 d . . . . .
C2 C 0.7495(3) 0.54206(17) 0.05105(18) 0.0189(6) Uani 1 1 d . . . . .
C3 C 0.8812(3) 0.57761(19) 0.05519(19) 0.0211(6) Uani 1 1 d . . . . .
H3A H 0.8727 0.6369 0.0488 0.025 Uiso 1 1 calc R U . . .
C4 C 0.9690(3) 0.5592(2) 0.14268(19) 0.0233(6) Uani 1 1 d . . . . .
H4A H 1.0515 0.5860 0.1448 0.028 Uiso 1 1 calc R U . . .
H4B H 0.9846 0.5009 0.1471 0.028 Uiso 1 1 calc R U . . .
C5 C 0.9136(3) 0.58665(18) 0.22080(19) 0.0216(6) Uani 1 1 d . . . . .
H5A H 0.9080 0.6462 0.2172 0.026 Uiso 1 1 calc R U . . .
C6 C 0.9977(3) 0.56705(18) 0.30969(19) 0.0227(6) Uani 1 1 d . . . . .
C7 C 1.1284(3) 0.5583(2) 0.3195(2) 0.0275(7) Uani 1 1 d . . . . .
H7A H 1.1652 0.5613 0.2692 0.033 Uiso 1 1 calc R U . . .
C8 C 1.2066(3) 0.5454(2) 0.4008(2) 0.0308(7) Uani 1 1 d . . . . .
H8A H 1.2957 0.5398 0.4063 0.037 Uiso 1 1 calc R U . . .
C9 C 1.1516(4) 0.54080(19) 0.4730(2) 0.0308(8) Uani 1 1 d . . . . .
C10 C 1.0233(4) 0.54740(19) 0.4666(2) 0.0286(7) Uani 1 1 d . . . . .
H10A H 0.9881 0.5432 0.5175 0.034 Uiso 1 1 calc R U . . .
C11 C 0.9438(3) 0.56041(18) 0.3845(2) 0.0255(7) Uani 1 1 d . . . . .
C12 C 0.8030(3) 0.56431(18) 0.3798(2) 0.0259(7) Uani 1 1 d . . . . .
H12A H 0.7851 0.5997 0.4275 0.031 Uiso 1 1 calc R U . . .
C13 C 0.7279(3) 0.59285(19) 0.2925(2) 0.0259(7) Uani 1 1 d . . . . .
H13A H 0.7334 0.6518 0.2894 0.031 Uiso 1 1 calc R U . . .
H13B H 0.6376 0.5783 0.2874 0.031 Uiso 1 1 calc R U . . .
C14 C 0.7777(3) 0.55600(18) 0.21701(18) 0.0207(6) Uani 1 1 d . . . . .
H14A H 0.7802 0.4966 0.2241 0.025 Uiso 1 1 calc R U . . .
C15 C 0.6968(3) 0.57662(18) 0.12780(19) 0.0198(6) Uani 1 1 d . . . . .
H15A H 0.6971 0.6361 0.1220 0.024 Uiso 1 1 calc R U . . .
C16 C 0.5577(3) 0.54954(19) 0.1084(2) 0.0249(6) Uani 1 1 d . . . . .
H16A H 0.5043 0.5873 0.1337 0.030 Uiso 1 1 calc R U . . .
H16B H 0.5493 0.4957 0.1327 0.030 Uiso 1 1 calc R U . . .
C17 C 0.5193(3) 0.5487(2) 0.0072(2) 0.0255(6) Uani 1 1 d . . . . .
H17A H 0.4862 0.4955 -0.0138 0.031 Uiso 1 1 calc R U . . .
H17B H 0.4529 0.5891 -0.0133 0.031 Uiso 1 1 calc R U . . .
C18 C 0.6454(3) 0.65502(18) -0.04511(19) 0.0216(6) Uani 1 1 d . . . . .
C19 C 0.6410(3) 0.72451(19) -0.0648(2) 0.0246(6) Uani 1 1 d . . . . .
C20 C 0.6293(3) 0.8084(2) -0.0885(2) 0.0297(7) Uani 1 1 d . . . . .
C21 C 0.6975(5) 0.9098(2) -0.1727(4) 0.0579(14) Uani 1 1 d . . . . .
H21A H 0.7570 0.9180 -0.2119 0.087 Uiso 1 1 calc R U . . .
H21B H 0.7245 0.9416 -0.1195 0.087 Uiso 1 1 calc R U . . .
H21C H 0.6124 0.9264 -0.2023 0.087 Uiso 1 1 calc R U . . .
C22 C 0.7552(3) 0.45067(18) 0.0519(2) 0.0240(6) Uani 1 1 d . . . . .
H22A H 0.8034 0.4324 0.1086 0.036 Uiso 1 1 calc R U . . .
H22B H 0.7968 0.4321 0.0052 0.036 Uiso 1 1 calc R U . . .
H22C H 0.6689 0.4290 0.0424 0.036 Uiso 1 1 calc R U . . .
C23 C 1.2922(3) 0.5867(2) 0.5982(2) 0.0249(7) Uani 1 1 d . . . . .
C24 C 1.3913(3) 0.5592(2) 0.6776(2) 0.0252(7) Uani 1 1 d . . . . .
C25 C 1.3403(3) 0.4950(2) 0.7313(2) 0.0330(8) Uani 1 1 d . . . . .
H25A H 1.2689 0.5167 0.7541 0.049 Uiso 1 1 calc R U . . .
H25B H 1.4076 0.4785 0.7803 0.049 Uiso 1 1 calc R U . . .
H25C H 1.3118 0.4488 0.6940 0.049 Uiso 1 1 calc R U . . .
C26 C 1.4348(3) 0.6322(2) 0.7340(2) 0.0285(7) Uani 1 1 d . . . . .
H26A H 1.4652 0.6732 0.6984 0.043 Uiso 1 1 calc R U . . .
H26B H 1.5036 0.6170 0.7826 0.043 Uiso 1 1 calc R U . . .
H26C H 1.3635 0.6535 0.7573 0.043 Uiso 1 1 calc R U . . .
C27 C 1.5005(4) 0.5230(2) 0.6410(2) 0.0351(8) Uani 1 1 d . . . . .
H27A H 1.5311 0.5622 0.6034 0.053 Uiso 1 1 calc R U . . .
H27B H 1.4705 0.4753 0.6066 0.053 Uiso 1 1 calc R U . . .
H27C H 1.5699 0.5083 0.6894 0.053 Uiso 1 1 calc R U . . .
C28 C 0.6543(4) 0.4704(3) 0.4227(3) 0.0480(10) Uani 1 1 d . . . . .
C29 C 0.6347(5) 0.3856(3) 0.4419(4) 0.0643(14) Uani 1 1 d . . . . .
H29A H 0.6499 0.3778 0.5055 0.096 Uiso 1 1 calc R U . . .
H29B H 0.6937 0.3525 0.4171 0.096 Uiso 1 1 calc R U . . .
H29C H 0.5473 0.3703 0.4160 0.096 Uiso 1 1 calc R U . . .
O9 O 1.1394(2) 0.62093(14) 0.92422(14) 0.0264(5) Uani 1 1 d D . . . .
H9 H 1.084(3) 0.598(2) 0.952(3) 0.040 Uiso 1 1 d D U . . .
O10 O 0.9266(3) 0.77746(18) 1.13224(19) 0.0490(7) Uani 1 1 d . . . . .
O11 O 0.8660(3) 0.87648(16) 1.03627(19) 0.0455(7) Uani 1 1 d . . . . .
O12 O 0.8368(2) 0.58268(13) 0.81980(13) 0.0216(4) Uani 1 1 d D . . . .
H12 H 0.846(4) 0.550(2) 0.783(2) 0.032 Uiso 1 1 d D U . . .
O13 O 0.5129(3) 0.74957(18) 0.29855(16) 0.0417(6) Uani 1 1 d . . . . .
O14 O 0.3762(2) 0.84473(14) 0.31646(16) 0.0321(5) Uani 1 1 d . . . . .
O15 O 0.9726(2) 0.78502(14) 0.46763(16) 0.0319(5) Uani 1 1 d . . . . .
O16 O 1.038(3) 0.8922(4) 0.407(2) 0.052(4) Uani 0.60(9) 1 d D U P A 1
O16B O 1.002(5) 0.8838(19) 0.379(3) 0.053(7) Uani 0.40(9) 1 d D U P A 2
C30 C 1.0861(3) 0.69131(19) 0.8805(2) 0.0230(6) Uani 1 1 d . . . . .
C31 C 0.9975(3) 0.67798(17) 0.78788(19) 0.0201(6) Uani 1 1 d . . . . .
C32 C 0.8567(3) 0.66059(18) 0.78656(19) 0.0202(6) Uani 1 1 d . . . . .
H32A H 0.8265 0.7008 0.8251 0.024 Uiso 1 1 calc R U . . .
C33 C 0.7751(3) 0.66949(19) 0.69441(19) 0.0224(6) Uani 1 1 d . . . . .
H33A H 0.7958 0.6255 0.6572 0.027 Uiso 1 1 calc R U . . .
H33B H 0.6847 0.6639 0.6980 0.027 Uiso 1 1 calc R U . . .
C34 C 0.7931(3) 0.74925(18) 0.6505(2) 0.0231(6) Uani 1 1 d . . . . .
H34A H 0.7629 0.7923 0.6857 0.028 Uiso 1 1 calc R U . . .
C35 C 0.7149(3) 0.75473(19) 0.5580(2) 0.0245(6) Uani 1 1 d . . . . .
C36 C 0.5927(3) 0.7212(2) 0.5364(2) 0.0288(7) Uani 1 1 d . . . . .
H36A H 0.5574 0.6977 0.5815 0.035 Uiso 1 1 calc R U . . .
C37 C 0.5224(3) 0.7213(2) 0.4517(2) 0.0321(7) Uani 1 1 d . . . . .
H37A H 0.4403 0.6979 0.4383 0.039 Uiso 1 1 calc R U . . .
C38 C 0.5748(3) 0.7562(2) 0.3872(2) 0.0310(7) Uani 1 1 d . . . . .
C39 C 0.6905(4) 0.7928(2) 0.4059(2) 0.0315(7) Uani 1 1 d . . . . .
H39A H 0.7228 0.8184 0.3606 0.038 Uiso 1 1 calc R U . . .
C40 C 0.7618(3) 0.79276(19) 0.4915(2) 0.0263(7) Uani 1 1 d . . . . .
C41 C 0.8882(3) 0.83444(19) 0.5088(2) 0.0277(7) Uani 1 1 d . . . . .
H41A H 0.8788 0.8884 0.4807 0.033 Uiso 1 1 calc R U . . .
C42 C 0.9480(3) 0.84301(18) 0.6048(2) 0.0274(7) Uani 1 1 d . . . . .
H42A H 0.9060 0.8867 0.6308 0.033 Uiso 1 1 calc R U . . .
H42B H 1.0389 0.8565 0.6113 0.033 Uiso 1 1 calc R U . . .
C43 C 0.9340(3) 0.76479(18) 0.6521(2) 0.0218(6) Uani 1 1 d . . . . .
H43A H 0.9662 0.7206 0.6193 0.026 Uiso 1 1 calc R U . . .
C44 C 1.0056(3) 0.76140(18) 0.7470(2) 0.0226(6) Uani 1 1 d . . . . .
H44A H 0.9633 0.7999 0.7809 0.027 Uiso 1 1 calc R U . . .
C45 C 1.1478(3) 0.7807(2) 0.7677(2) 0.0278(7) Uani 1 1 d . . . . .
H45A H 1.1620 0.8392 0.7703 0.033 Uiso 1 1 calc R U . . .
H45B H 1.1906 0.7577 0.7229 0.033 Uiso 1 1 calc R U . . .
C46 C 1.1974(3) 0.7419(2) 0.8580(2) 0.0275(7) Uani 1 1 d . . . . .
H46A H 1.2239 0.7836 0.9031 0.033 Uiso 1 1 calc R U . . .
H46B H 1.2712 0.7073 0.8559 0.033 Uiso 1 1 calc R U . . .
C47 C 1.0211(3) 0.73670(18) 0.9393(2) 0.0245(7) Uani 1 1 d . . . . .
C48 C 0.9725(3) 0.7715(2) 0.9915(2) 0.0295(7) Uani 1 1 d . . . . .
C49 C 0.9199(4) 0.8072(2) 1.0617(2) 0.0338(8) Uani 1 1 d . . . . .
C50 C 0.8140(5) 0.9174(3) 1.1038(4) 0.0574(12) Uani 1 1 d . . . . .
H50A H 0.7815 0.9698 1.0821 0.086 Uiso 1 1 calc R U . . .
H50B H 0.8807 0.9242 1.1562 0.086 Uiso 1 1 calc R U . . .
H50C H 0.7448 0.8855 1.1184 0.086 Uiso 1 1 calc R U . . .
C51 C 1.0550(3) 0.61203(18) 0.7408(2) 0.0227(6) Uani 1 1 d . . . . .
H51A H 1.0016 0.6032 0.6828 0.034 Uiso 1 1 calc R U . . .
H51B H 1.0602 0.5626 0.7750 0.034 Uiso 1 1 calc R U . . .
H51C H 1.1403 0.6279 0.7344 0.034 Uiso 1 1 calc R U . . .
C52 C 0.4118(3) 0.7954(2) 0.2702(2) 0.0280(7) Uani 1 1 d . . . . .
C53 C 0.3505(3) 0.7761(2) 0.1759(2) 0.0308(7) Uani 1 1 d . . . . .
C54 C 0.2458(4) 0.8367(2) 0.1446(3) 0.0421(9) Uani 1 1 d . . . . .
H54A H 0.1828 0.8338 0.1819 0.063 Uiso 1 1 calc R U . . .
H54B H 0.2049 0.8248 0.0839 0.063 Uiso 1 1 calc R U . . .
H54C H 0.2822 0.8905 0.1478 0.063 Uiso 1 1 calc R U . . .
C55 C 0.4502(4) 0.7802(3) 0.1187(2) 0.0433(10) Uani 1 1 d . . . . .
H55A H 0.5150 0.7393 0.1377 0.065 Uiso 1 1 calc R U . . .
H55B H 0.4899 0.8332 0.1244 0.065 Uiso 1 1 calc R U . . .
H55C H 0.4095 0.7709 0.0575 0.065 Uiso 1 1 calc R U . . .
C56 C 0.2923(4) 0.6926(2) 0.1742(3) 0.0413(9) Uani 1 1 d . . . . .
H56A H 0.2236 0.6930 0.2069 0.062 Uiso 1 1 calc R U . . .
H56B H 0.3575 0.6543 0.2010 0.062 Uiso 1 1 calc R U . . .
H56C H 0.2584 0.6769 0.1134 0.062 Uiso 1 1 calc R U . . .
C57 C 1.0347(3) 0.8197(2) 0.4135(2) 0.0316(7) Uani 1 1 d D . . . .
C58 C 1.1166(4) 0.7621(2) 0.3779(3) 0.0366(8) Uani 1 1 d . . . . .
H58A H 1.1960 0.7884 0.3727 0.055 Uiso 1 1 calc R U . . .
H58B H 1.0725 0.7437 0.3201 0.055 Uiso 1 1 calc R U . . .
H58C H 1.1352 0.7163 0.4175 0.055 Uiso 1 1 calc R U . . .
O20 O 0.8243(3) 0.46570(17) 0.7000(2) 0.0434(7) Uani 1 1 d . . . . .
H20A H 0.885(6) 0.443(4) 0.674(4) 0.065 Uiso 1 1 d . U . . .
H20B H 0.752(5) 0.429(3) 0.702(4) 0.065 Uiso 1 1 d . U . . .

loop_
_atom_site_aniso_label
_atom_site_aniso_U_11
_atom_site_aniso_U_22
_atom_site_aniso_U_33
_atom_site_aniso_U_23
_atom_site_aniso_U_13
_atom_site_aniso_U_12
O1 0.0293(11) 0.0253(11) 0.0142(10) 0.0000(8) 0.0011(8) -0.0037(9)
O2 0.0643(18) 0.0286(13) 0.0550(17) 0.0100(12) 0.0373(15) 0.0165(13)
O3 0.0539(15) 0.0228(12) 0.0478(15) 0.0110(11) 0.0309(13) 0.0091(11)
O4 0.0277(11) 0.0348(12) 0.0143(10) 0.0024(9) 0.0040(8) 0.0055(9)
O5 0.0493(15) 0.0282(12) 0.0185(11) 0.0038(9) -0.0111(10) -0.0082(11)
O6 0.0498(15) 0.0280(13) 0.0281(12) 0.0027(10) -0.0117(11) -0.0024(11)
O7 0.0386(13) 0.0286(12) 0.0246(11) 0.0054(9) 0.0087(10) -0.0036(10)
O8 0.068(2) 0.059(2) 0.065(2) 0.0046(16) 0.0391(18) 0.0036(17)
C1 0.0253(15) 0.0223(16) 0.0162(14) -0.0002(11) 0.0013(12) -0.0001(12)
C2 0.0251(15) 0.0175(14) 0.0130(13) 0.0010(10) 0.0014(11) -0.0012(11)
C3 0.0263(15) 0.0244(15) 0.0129(13) 0.0001(11) 0.0050(11) 0.0008(12)
C4 0.0254(15) 0.0298(16) 0.0139(14) 0.0020(12) 0.0022(11) -0.0001(12)
C5 0.0288(16) 0.0208(14) 0.0138(14) 0.0007(11) 0.0012(12) -0.0018(12)
C6 0.0331(16) 0.0200(15) 0.0127(13) -0.0005(11) -0.0005(12) -0.0046(12)
C7 0.0351(17) 0.0261(16) 0.0194(15) 0.0022(12) 0.0010(13) -0.0073(13)
C8 0.0352(18) 0.0291(17) 0.0238(16) 0.0030(13) -0.0041(13) -0.0057(14)
C9 0.047(2) 0.0233(16) 0.0166(15) 0.0029(12) -0.0067(14) -0.0063(14)
C10 0.048(2) 0.0210(15) 0.0156(14) -0.0008(12) 0.0027(14) -0.0040(14)
C11 0.0405(18) 0.0176(14) 0.0169(14) -0.0011(11) 0.0023(13) -0.0033(13)
C12 0.0411(18) 0.0215(16) 0.0164(14) -0.0015(11) 0.0089(13) -0.0009(13)
C13 0.0343(17) 0.0252(16) 0.0193(15) 0.0010(12) 0.0080(13) 0.0022(13)
C14 0.0295(15) 0.0194(14) 0.0132(13) -0.0004(11) 0.0042(11) -0.0013(12)
C15 0.0253(15) 0.0191(14) 0.0157(14) 0.0014(11) 0.0056(11) -0.0003(11)
C16 0.0273(16) 0.0262(16) 0.0224(15) 0.0029(12) 0.0080(12) -0.0008(13)
C17 0.0239(15) 0.0282(16) 0.0233(15) 0.0048(13) 0.0025(12) -0.0026(12)
C18 0.0232(15) 0.0243(16) 0.0162(14) 0.0021(12) 0.0012(12) 0.0004(12)
C19 0.0271(15) 0.0271(17) 0.0203(15) 0.0017(12) 0.0067(12) 0.0019(12)
C20 0.0345(18) 0.0251(17) 0.0327(18) 0.0059(13) 0.0144(15) 0.0059(14)
C21 0.088(4) 0.027(2) 0.074(3) 0.019(2) 0.053(3) 0.012(2)
C22 0.0338(17) 0.0206(15) 0.0164(14) -0.0005(11) 0.0021(12) -0.0017(12)
C23 0.0282(16) 0.0280(16) 0.0168(14) 0.0011(12) 0.0007(12) -0.0025(12)
C24 0.0251(15) 0.0313(17) 0.0174(14) 0.0020(12) -0.0002(12) -0.0004(13)
C25 0.0338(18) 0.0364(19) 0.0263(17) 0.0100(14) 0.0003(14) 0.0025(15)
C26 0.0246(15) 0.0385(19) 0.0203(16) -0.0006(13) -0.0008(12) 0.0016(13)
C27 0.0351(19) 0.0345(18) 0.0358(19) -0.0007(15) 0.0074(15) 0.0028(15)
C28 0.056(3) 0.050(2) 0.042(2) 0.0063(19) 0.019(2) -0.007(2)
C29 0.065(3) 0.058(3) 0.074(3) 0.026(3) 0.026(3) -0.009(2)
O9 0.0271(11) 0.0283(12) 0.0230(11) 0.0013(9) 0.0031(9) 0.0028(9)
O10 0.075(2) 0.0419(16) 0.0361(15) -0.0056(12) 0.0259(14) -0.0026(14)
O11 0.0614(18) 0.0335(14) 0.0463(16) -0.0060(12) 0.0218(14) 0.0042(13)
O12 0.0305(11) 0.0207(10) 0.0139(10) 0.0007(8) 0.0051(8) -0.0007(9)
O13 0.0484(15) 0.0546(17) 0.0208(12) 0.0028(11) 0.0039(11) 0.0182(13)
O14 0.0334(12) 0.0328(13) 0.0286(12) 0.0005(10) 0.0025(10) 0.0039(10)
O15 0.0429(14) 0.0247(11) 0.0336(13) 0.0078(10) 0.0208(11) 0.0062(10)
O16 0.080(10) 0.023(3) 0.071(10) 0.001(3) 0.056(8) -0.003(3)
O16B 0.077(14) 0.035(6) 0.064(14) 0.025(7) 0.051(10) 0.015(7)
C30 0.0243(15) 0.0243(15) 0.0196(15) -0.0009(12) 0.0024(12) 0.0017(12)
C31 0.0227(15) 0.0218(15) 0.0161(14) -0.0013(11) 0.0043(11) 0.0003(11)
C32 0.0234(15) 0.0205(14) 0.0165(14) 0.0001(11) 0.0035(12) 0.0016(11)
C33 0.0245(15) 0.0243(15) 0.0181(14) 0.0020(12) 0.0035(12) -0.0007(12)
C34 0.0298(16) 0.0216(15) 0.0191(15) 0.0026(12) 0.0080(12) 0.0026(12)
C35 0.0300(16) 0.0229(15) 0.0213(15) 0.0033(12) 0.0072(13) 0.0071(13)
C36 0.0311(17) 0.0327(17) 0.0229(16) 0.0078(13) 0.0059(13) 0.0046(13)
C37 0.0308(17) 0.0358(18) 0.0286(18) 0.0054(14) 0.0029(14) 0.0079(14)
C38 0.0391(19) 0.0348(18) 0.0184(15) 0.0049(13) 0.0041(13) 0.0144(15)
C39 0.043(2) 0.0309(17) 0.0229(16) 0.0078(13) 0.0129(14) 0.0121(14)
C40 0.0336(17) 0.0227(15) 0.0252(16) 0.0060(12) 0.0117(14) 0.0098(13)
C41 0.0378(17) 0.0212(15) 0.0275(17) 0.0061(12) 0.0151(14) 0.0053(13)
C42 0.0344(17) 0.0204(16) 0.0300(17) 0.0029(12) 0.0130(14) 0.0017(13)
C43 0.0254(15) 0.0186(14) 0.0234(15) 0.0019(11) 0.0093(12) 0.0008(11)
C44 0.0262(15) 0.0210(15) 0.0212(15) -0.0019(12) 0.0060(12) -0.0002(12)
C45 0.0299(17) 0.0270(16) 0.0270(16) -0.0027(13) 0.0070(13) -0.0055(13)
C46 0.0263(16) 0.0288(17) 0.0278(17) -0.0059(13) 0.0060(13) -0.0037(13)
C47 0.0241(15) 0.0248(16) 0.0236(16) -0.0027(12) 0.0022(12) -0.0032(12)
C48 0.0295(16) 0.0306(17) 0.0274(17) -0.0052(13) 0.0038(14) -0.0024(14)
C49 0.0373(19) 0.0269(18) 0.037(2) -0.0099(14) 0.0066(15) -0.0031(14)
C50 0.076(3) 0.039(2) 0.066(3) -0.018(2) 0.035(3) 0.004(2)
C51 0.0257(15) 0.0209(15) 0.0218(15) -0.0023(12) 0.0059(12) 0.0005(12)
C52 0.0328(17) 0.0292(17) 0.0239(16) 0.0060(13) 0.0101(14) 0.0006(13)
C53 0.0349(18) 0.0355(19) 0.0209(16) 0.0053(13) 0.0034(13) -0.0069(14)
C54 0.049(2) 0.037(2) 0.034(2) 0.0034(16) -0.0057(17) -0.0067(17)
C55 0.051(2) 0.061(3) 0.0201(17) 0.0010(16) 0.0120(16) -0.0167(19)
C56 0.049(2) 0.035(2) 0.043(2) -0.0004(16) 0.0139(18) -0.0076(17)
C57 0.0374(18) 0.0283(18) 0.0329(18) 0.0031(14) 0.0165(15) -0.0029(14)
C58 0.043(2) 0.0311(18) 0.041(2) -0.0034(15) 0.0212(16) -0.0032(15)
O20 0.0401(15) 0.0357(14) 0.0600(18) -0.0210(13) 0.0232(13) -0.0097(12)

loop_
_atom_type_symbol
_atom_type_description
_atom_type_scat_dispersion_real
_atom_type_scat_dispersion_imag
_atom_type_scat_source
C C 0.0181 0.0091 'International Tables Vol C Tables 4.2.6.8 and 6.1.1.4'
H H 0.0000 0.0000 'International Tables Vol C Tables 4.2.6.8 and 6.1.1.4'
O O 0.0492 0.0322 'International Tables Vol C Tables 4.2.6.8 and 6.1.1.4'

loop_
_geom_angle_atom_site_label_1
_geom_angle_atom_site_label_2
_geom_angle_atom_site_label_3
_geom_angle
_geom_angle_site_symmetry_1
_geom_angle_site_symmetry_3
C1 O1 H1 107(3) . .
C20 O3 C21 115.1(3) . .
C3 O4 H4 109(3) . .
C23 O5 C9 115.9(3) . .
C28 O7 C12 118.0(3) . .
O1 C1 C18 108.6(2) . .
O1 C1 C17 108.6(2) . .
C18 C1 C17 109.6(3) . .
O1 C1 C2 114.8(2) . .
C18 C1 C2 112.0(2) . .
C17 C1 C2 103.0(2) . .
C3 C2 C22 110.7(3) . .
C3 C2 C15 107.8(2) . .
C22 C2 C15 112.9(2) . .
C3 C2 C1 117.6(2) . .
C22 C2 C1 108.0(2) . .
C15 C2 C1 99.4(2) . .
O4 C3 C2 114.1(2) . .
O4 C3 C4 105.8(2) . .
C2 C3 C4 111.2(2) . .
O4 C3 H3A 108.5 . .
C2 C3 H3A 108.5 . .
C4 C3 H3A 108.5 . .
C3 C4 C5 112.3(3) . .
C3 C4 H4A 109.1 . .
C5 C4 H4A 109.1 . .
C3 C4 H4B 109.1 . .
C5 C4 H4B 109.1 . .
H4A C4 H4B 107.9 . .
C6 C5 C4 113.7(3) . .
C6 C5 C14 110.3(2) . .
C4 C5 C14 112.9(2) . .
C6 C5 H5A 106.5 . .
C4 C5 H5A 106.5 . .
C14 C5 H5A 106.5 . .
C7 C6 C11 118.5(3) . .
C7 C6 C5 121.5(3) . .
C11 C6 C5 120.0(3) . .
C8 C7 C6 122.0(3) . .
C8 C7 H7A 119.0 . .
C6 C7 H7A 119.0 . .
C9 C8 C7 118.2(3) . .
C9 C8 H8A 120.9 . .
C7 C8 H8A 120.9 . .
C10 C9 C8 122.0(3) . .
C10 C9 O5 119.0(3) . .
C8 C9 O5 118.9(3) . .
C9 C10 C11 119.9(3) . .
C9 C10 H10A 120.0 . .
C11 C10 H10A 120.0 . .
C10 C11 C6 119.3(3) . .
C10 C11 C12 118.3(3) . .
C6 C11 C12 122.4(3) . .
O7 C12 C11 105.0(2) . .
O7 C12 C13 109.2(3) . .
C11 C12 C13 114.0(3) . .
O7 C12 H12A 109.5 . .
C11 C12 H12A 109.5 . .
C13 C12 H12A 109.5 . .
C12 C13 C14 111.1(3) . .
C12 C13 H13A 109.4 . .
C14 C13 H13A 109.4 . .
C12 C13 H13B 109.4 . .
C14 C13 H13B 109.4 . .
H13A C13 H13B 108.0 . .
C13 C14 C15 112.9(3) . .
C13 C14 C5 108.4(2) . .
C15 C14 C5 108.8(2) . .
C13 C14 H14A 108.9 . .
C15 C14 H14A 108.9 . .
C5 C14 H14A 108.9 . .
C14 C15 C16 117.9(2) . .
C14 C15 C2 113.1(2) . .
C16 C15 C2 103.5(2) . .
C14 C15 H15A 107.2 . .
C16 C15 H15A 107.2 . .
C2 C15 H15A 107.2 . .
C15 C16 C17 104.7(2) . .
C15 C16 H16A 110.8 . .
C17 C16 H16A 110.8 . .
C15 C16 H16B 110.8 . .
C17 C16 H16B 110.8 . .
H16A C16 H16B 108.9 . .
C1 C17 C16 106.1(2) . .
C1 C17 H17A 110.5 . .
C16 C17 H17A 110.5 . .
C1 C17 H17B 110.5 . .
C16 C17 H17B 110.5 . .
H17A C17 H17B 108.7 . .
C19 C18 C1 175.0(3) . .
C18 C19 C20 177.3(3) . .
O2 C20 O3 124.7(3) . .
O2 C20 C19 124.2(3) . .
O3 C20 C19 111.2(3) . .
O3 C21 H21A 109.5 . .
O3 C21 H21B 109.5 . .
H21A C21 H21B 109.5 . .
O3 C21 H21C 109.5 . .
H21A C21 H21C 109.5 . .
H21B C21 H21C 109.5 . .
C2 C22 H22A 109.5 . .
C2 C22 H22B 109.5 . .
H22A C22 H22B 109.5 . .
C2 C22 H22C 109.5 . .
H22A C22 H22C 109.5 . .
H22B C22 H22C 109.5 . .
O6 C23 O5 123.0(3) . .
O6 C23 C24 125.8(3) . .
O5 C23 C24 111.2(3) . .
C26 C24 C25 110.5(3) . .
C26 C24 C23 107.9(3) . .
C25 C24 C23 112.6(3) . .
C26 C24 C27 111.3(3) . .
C25 C24 C27 108.3(3) . .
C23 C24 C27 106.1(3) . .
C24 C25 H25A 109.5 . .
C24 C25 H25B 109.5 . .
H25A C25 H25B 109.5 . .
C24 C25 H25C 109.5 . .
H25A C25 H25C 109.5 . .
H25B C25 H25C 109.5 . .
C24 C26 H26A 109.5 . .
C24 C26 H26B 109.5 . .
H26A C26 H26B 109.5 . .
C24 C26 H26C 109.5 . .
H26A C26 H26C 109.5 . .
H26B C26 H26C 109.5 . .
C24 C27 H27A 109.5 . .
C24 C27 H27B 109.5 . .
H27A C27 H27B 109.5 . .
C24 C27 H27C 109.5 . .
H27A C27 H27C 109.5 . .
H27B C27 H27C 109.5 . .
O8 C28 O7 123.0(4) . .
O8 C28 C29 125.5(4) . .
O7 C28 C29 111.6(4) . .
C28 C29 H29A 109.5 . .
C28 C29 H29B 109.5 . .
H29A C29 H29B 109.5 . .
C28 C29 H29C 109.5 . .
H29A C29 H29C 109.5 . .
H29B C29 H29C 109.5 . .
C30 O9 H9 110(3) . .
C49 O11 C50 113.8(3) . .
C32 O12 H12 108(3) . .
C52 O13 C38 118.1(3) . .
C57 O15 C41 118.2(3) . .
O9 C30 C47 109.0(3) . .
O9 C30 C46 107.6(2) . .
C47 C30 C46 110.0(3) . .
O9 C30 C31 115.6(2) . .
C47 C30 C31 111.6(2) . .
C46 C30 C31 102.7(2) . .
C51 C31 C32 110.6(2) . .
C51 C31 C44 113.2(2) . .
C32 C31 C44 107.6(2) . .
C51 C31 C30 108.3(2) . .
C32 C31 C30 116.8(2) . .
C44 C31 C30 100.2(2) . .
O12 C32 C33 109.1(2) . .
O12 C32 C31 112.7(2) . .
C33 C32 C31 111.8(2) . .
O12 C32 H32A 107.7 . .
C33 C32 H32A 107.7 . .
C31 C32 H32A 107.7 . .
C34 C33 C32 113.8(3) . .
C34 C33 H33A 108.8 . .
C32 C33 H33A 108.8 . .
C34 C33 H33B 108.8 . .
C32 C33 H33B 108.8 . .
H33A C33 H33B 107.7 . .
C35 C34 C33 112.4(3) . .
C35 C34 C43 111.2(2) . .
C33 C34 C43 110.8(2) . .
C35 C34 H34A 107.4 . .
C33 C34 H34A 107.4 . .
C43 C34 H34A 107.4 . .
C40 C35 C36 117.8(3) . .
C40 C35 C34 121.2(3) . .
C36 C35 C34 121.0(3) . .
C37 C36 C35 122.2(3) . .
C37 C36 H36A 118.9 . .
C35 C36 H36A 118.9 . .
C38 C37 C36 118.1(3) . .
C38 C37 H37A 120.9 . .
C36 C37 H37A 120.9 . .
C39 C38 C37 121.6(3) . .
C39 C38 O13 118.3(3) . .
C37 C38 O13 120.0(3) . .
C38 C39 C40 120.3(3) . .
C38 C39 H39A 119.8 . .
C40 C39 H39A 119.8 . .
C35 C40 C39 119.8(3) . .
C35 C40 C41 121.9(3) . .
C39 C40 C41 118.2(3) . .
O15 C41 C40 106.1(3) . .
O15 C41 C42 108.0(3) . .
C40 C41 C42 114.2(3) . .
O15 C41 H41A 109.5 . .
C40 C41 H41A 109.5 . .
C42 C41 H41A 109.5 . .
C41 C42 C43 109.5(3) . .
C41 C42 H42A 109.8 . .
C43 C42 H42A 109.8 . .
C41 C42 H42B 109.8 . .
C43 C42 H42B 109.8 . .
H42A C42 H42B 108.2 . .
C44 C43 C42 114.9(3) . .
C44 C43 C34 108.3(2) . .
C42 C43 C34 109.3(2) . .
C44 C43 H43A 108.0 . .
C42 C43 H43A 108.0 . .
C34 C43 H43A 108.0 . .
C43 C44 C45 118.9(3) . .
C43 C44 C31 112.0(2) . .
C45 C44 C31 103.9(2) . .
C43 C44 H44A 107.1 . .
C45 C44 H44A 107.1 . .
C31 C44 H44A 107.1 . .
C44 C45 C46 104.5(3) . .
C44 C45 H45A 110.9 . .
C46 C45 H45A 110.9 . .
C44 C45 H45B 110.9 . .
C46 C45 H45B 110.9 . .
H45A C45 H45B 108.9 . .
C45 C46 C30 107.0(3) . .
C45 C46 H46A 110.3 . .
C30 C46 H46A 110.3 . .
C45 C46 H46B 110.3 . .
C30 C46 H46B 110.3 . .
H46A C46 H46B 108.6 . .
C48 C47 C30 176.1(3) . .
C47 C48 C49 173.8(4) . .
O10 C49 O11 125.7(4) . .
O10 C49 C48 124.0(3) . .
O11 C49 C48 110.3(3) . .
O11 C50 H50A 109.5 . .
O11 C50 H50B 109.5 . .
H50A C50 H50B 109.5 . .
O11 C50 H50C 109.5 . .
H50A C50 H50C 109.5 . .
H50B C50 H50C 109.5 . .
C31 C51 H51A 109.5 . .
C31 C51 H51B 109.5 . .
H51A C51 H51B 109.5 . .
C31 C51 H51C 109.5 . .
H51A C51 H51C 109.5 . .
H51B C51 H51C 109.5 . .
O14 C52 O13 122.2(3) . .
O14 C52 C53 126.5(3) . .
O13 C52 C53 111.3(3) . .
C54 C53 C52 108.5(3) . .
C54 C53 C55 110.1(3) . .
C52 C53 C55 109.6(3) . .
C54 C53 C56 109.2(3) . .
C52 C53 C56 107.9(3) . .
C55 C53 C56 111.4(3) . .
C53 C54 H54A 109.5 . .
C53 C54 H54B 109.5 . .
H54A C54 H54B 109.5 . .
C53 C54 H54C 109.5 . .
H54A C54 H54C 109.5 . .
H54B C54 H54C 109.5 . .
C53 C55 H55A 109.5 . .
C53 C55 H55B 109.5 . .
H55A C55 H55B 109.5 . .
C53 C55 H55C 109.5 . .
H55A C55 H55C 109.5 . .
H55B C55 H55C 109.5 . .
C53 C56 H56A 109.5 . .
C53 C56 H56B 109.5 . .
H56A C56 H56B 109.5 . .
C53 C56 H56C 109.5 . .
H56A C56 H56C 109.5 . .
H56B C56 H56C 109.5 . .
O16B C57 O15 122.3(15) . .
O16 C57 O15 121.6(10) . .
O16B C57 C58 123.0(16) . .
O16 C57 C58 125.6(10) . .
O15 C57 C58 111.8(3) . .
C57 C58 H58A 109.5 . .
C57 C58 H58B 109.5 . .
H58A C58 H58B 109.5 . .
C57 C58 H58C 109.5 . .
H58A C58 H58C 109.5 . .
H58B C58 H58C 109.5 . .
H20A O20 H20B 113(5) . .

loop_
_geom_bond_atom_site_label_1
_geom_bond_atom_site_label_2
_geom_bond_distance
_geom_bond_site_symmetry_2
O1 C1 1.428(4) .
O1 H1 0.83(3) .
O2 C20 1.197(4) .
O3 C20 1.335(4) .
O3 C21 1.452(4) .
O4 C3 1.432(4) .
O4 H4 0.84(3) .
O5 C23 1.352(4) .
O5 C9 1.415(4) .
O6 C23 1.195(4) .
O7 C28 1.359(5) .
O7 C12 1.478(4) .
O8 C28 1.211(6) .
C1 C18 1.482(4) .
C1 C17 1.546(4) .
C1 C2 1.569(4) .
C2 C3 1.527(4) .
C2 C22 1.531(4) .
C2 C15 1.538(4) .
C3 C4 1.527(4) .
C3 H3A 1.0000 .
C4 C5 1.532(4) .
C4 H4A 0.9900 .
C4 H4B 0.9900 .
C5 C6 1.530(4) .
C5 C14 1.540(4) .
C5 H5A 1.0000 .
C6 C7 1.393(5) .
C6 C11 1.408(5) .
C7 C8 1.389(4) .
C7 H7A 0.9500 .
C8 C9 1.376(5) .
C8 H8A 0.9500 .
C9 C10 1.369(5) .
C10 C11 1.406(4) .
C10 H10A 0.9500 .
C11 C12 1.505(5) .
C12 C13 1.513(4) .
C12 H12A 1.0000 .
C13 C14 1.520(4) .
C13 H13A 0.9900 .
C13 H13B 0.9900 .
C14 C15 1.524(4) .
C14 H14A 1.0000 .
C15 C16 1.535(4) .
C15 H15A 1.0000 .
C16 C17 1.548(4) .
C16 H16A 0.9900 .
C16 H16B 0.9900 .
C17 H17A 0.9900 .
C17 H17B 0.9900 .
C18 C19 1.202(5) .
C19 C20 1.452(5) .
C21 H21A 0.9800 .
C21 H21B 0.9800 .
C21 H21C 0.9800 .
C22 H22A 0.9800 .
C22 H22B 0.9800 .
C22 H22C 0.9800 .
C23 C24 1.534(4) .
C24 C26 1.524(5) .
C24 C25 1.531(5) .
C24 C27 1.533(5) .
C25 H25A 0.9800 .
C25 H25B 0.9800 .
C25 H25C 0.9800 .
C26 H26A 0.9800 .
C26 H26B 0.9800 .
C26 H26C 0.9800 .
C27 H27A 0.9800 .
C27 H27B 0.9800 .
C27 H27C 0.9800 .
C28 C29 1.475(7) .
C29 H29A 0.9800 .
C29 H29B 0.9800 .
C29 H29C 0.9800 .
O9 C30 1.423(4) .
O9 H9 0.90(3) .
O10 C49 1.196(5) .
O11 C49 1.321(5) .
O11 C50 1.460(5) .
O12 C32 1.436(4) .
O12 H12 0.81(2) .
O13 C52 1.333(4) .
O13 C38 1.412(4) .
O14 C52 1.208(4) .
O15 C57 1.314(4) .
O15 C41 1.469(4) .
O16 C57 1.220(8) .
O16B C57 1.220(10) .
C30 C47 1.472(4) .
C30 C46 1.564(4) .
C30 C31 1.577(4) .
C31 C51 1.525(4) .
C31 C32 1.541(4) .
C31 C44 1.545(4) .
C32 C33 1.533(4) .
C32 H32A 1.0000 .
C33 C34 1.531(4) .
C33 H33A 0.9900 .
C33 H33B 0.9900 .
C34 C35 1.519(4) .
C34 C43 1.535(4) .
C34 H34A 1.0000 .
C35 C40 1.396(4) .
C35 C36 1.407(5) .
C36 C37 1.384(5) .
C36 H36A 0.9500 .
C37 C38 1.379(5) .
C37 H37A 0.9500 .
C38 C39 1.367(5) .
C39 C40 1.399(5) .
C39 H39A 0.9500 .
C40 C41 1.504(5) .
C41 C42 1.512(5) .
C41 H41A 1.0000 .
C42 C43 1.526(4) .
C42 H42A 0.9900 .
C42 H42B 0.9900 .
C43 C44 1.525(4) .
C43 H43A 1.0000 .
C44 C45 1.535(4) .
C44 H44A 1.0000 .
C45 C46 1.545(5) .
C45 H45A 0.9900 .
C45 H45B 0.9900 .
C46 H46A 0.9900 .
C46 H46B 0.9900 .
C47 C48 1.204(5) .
C48 C49 1.459(5) .
C50 H50A 0.9800 .
C50 H50B 0.9800 .
C50 H50C 0.9800 .
C51 H51A 0.9800 .
C51 H51B 0.9800 .
C51 H51C 0.9800 .
C52 C53 1.521(5) .
C53 C54 1.522(5) .
C53 C55 1.529(5) .
C53 C56 1.531(5) .
C54 H54A 0.9800 .
C54 H54B 0.9800 .
C54 H54C 0.9800 .
C55 H55A 0.9800 .
C55 H55B 0.9800 .
C55 H55C 0.9800 .
C56 H56A 0.9800 .
C56 H56B 0.9800 .
C56 H56C 0.9800 .
C57 C58 1.487(5) .
C58 H58A 0.9800 .
C58 H58B 0.9800 .
C58 H58C 0.9800 .
O20 H20A 0.92(6) .
O20 H20B 1.00(6) .

loop_
_geom_hbond_atom_site_label_D
_geom_hbond_atom_site_label_H
_geom_hbond_atom_site_label_A
_geom_hbond_distance_DH
_geom_hbond_distance_HA
_geom_hbond_distance_DA
_geom_hbond_angle_DHA
_geom_hbond_site_symmetry_A
O1 H1 O12 0.83(3) 1.97(3) 2.797(3) 172(4) 1_554
O4 H4 O12 0.84(3) 1.92(3) 2.725(3) 160(4) 1_554
O9 H9 O4 0.90(3) 1.90(3) 2.790(3) 169(4) 1_556
O12 H12 O20 0.81(2) 1.90(3) 2.691(3) 165(4) .
O20 H20A O16 0.92(6) 1.84(6) 2.734(18) 162(5) 2_746
O20 H20A O16B 0.92(6) 1.88(7) 2.80(3) 172(5) 2_746
O20 H20B O14 1.00(6) 1.95(6) 2.933(4) 167(5) 2_646

loop_
_geom_torsion_atom_site_label_1
_geom_torsion_atom_site_label_2
_geom_torsion_atom_site_label_3
_geom_torsion_atom_site_label_4
_geom_torsion
_geom_torsion_site_symmetry_1
_geom_torsion_site_symmetry_2
_geom_torsion_site_symmetry_3
_geom_torsion_site_symmetry_4
O1 C1 C2 C3 82.7(3) . . . .
C18 C1 C2 C3 -41.7(4) . . . .
C17 C1 C2 C3 -159.5(3) . . . .
O1 C1 C2 C22 -43.4(3) . . . .
C18 C1 C2 C22 -167.9(3) . . . .
C17 C1 C2 C22 74.4(3) . . . .
O1 C1 C2 C15 -161.4(2) . . . .
C18 C1 C2 C15 74.2(3) . . . .
C17 C1 C2 C15 -43.6(3) . . . .
C22 C2 C3 O4 53.6(3) . . . .
C15 C2 C3 O4 177.6(2) . . . .
C1 C2 C3 O4 -71.2(3) . . . .
C22 C2 C3 C4 -66.0(3) . . . .
C15 C2 C3 C4 58.0(3) . . . .
C1 C2 C3 C4 169.2(2) . . . .
O4 C3 C4 C5 -179.4(2) . . . .
C2 C3 C4 C5 -55.1(3) . . . .
C3 C4 C5 C6 178.4(2) . . . .
C3 C4 C5 C14 51.8(3) . . . .
C4 C5 C6 C7 26.1(4) . . . .
C14 C5 C6 C7 154.1(3) . . . .
C4 C5 C6 C11 -156.3(3) . . . .
C14 C5 C6 C11 -28.3(4) . . . .
C11 C6 C7 C8 -1.6(5) . . . .
C5 C6 C7 C8 176.0(3) . . . .
C6 C7 C8 C9 0.3(5) . . . .
C7 C8 C9 C10 1.0(5) . . . .
C7 C8 C9 O5 177.0(3) . . . .
C23 O5 C9 C10 -101.7(4) . . . .
C23 O5 C9 C8 82.1(4) . . . .
C8 C9 C10 C11 -1.0(5) . . . .
O5 C9 C10 C11 -176.9(3) . . . .
C9 C10 C11 C6 -0.4(5) . . . .
C9 C10 C11 C12 177.8(3) . . . .
C7 C6 C11 C10 1.7(4) . . . .
C5 C6 C11 C10 -176.0(3) . . . .
C7 C6 C11 C12 -176.5(3) . . . .
C5 C6 C11 C12 5.9(4) . . . .
C28 O7 C12 C11 159.2(3) . . . .
C28 O7 C12 C13 -78.1(4) . . . .
C10 C11 C12 O7 -70.8(3) . . . .
C6 C11 C12 O7 107.4(3) . . . .
C10 C11 C12 C13 169.7(3) . . . .
C6 C11 C12 C13 -12.1(4) . . . .
O7 C12 C13 C14 -75.5(3) . . . .
C11 C12 C13 C14 41.6(4) . . . .
C12 C13 C14 C15 174.3(3) . . . .
C12 C13 C14 C5 -65.0(3) . . . .
C6 C5 C14 C13 56.8(3) . . . .
C4 C5 C14 C13 -174.8(2) . . . .
C6 C5 C14 C15 179.9(2) . . . .
C4 C5 C14 C15 -51.7(3) . . . .
C13 C14 C15 C16 -61.2(4) . . . .
C5 C14 C15 C16 178.4(3) . . . .
C13 C14 C15 C2 177.9(2) . . . .
C5 C14 C15 C2 57.4(3) . . . .
C3 C2 C15 C14 -61.0(3) . . . .
C22 C2 C15 C14 61.7(3) . . . .
C1 C2 C15 C14 175.9(2) . . . .
C3 C2 C15 C16 170.3(2) . . . .
C22 C2 C15 C16 -67.1(3) . . . .
C1 C2 C15 C16 47.1(3) . . . .
C14 C15 C16 C17 -158.5(3) . . . .
C2 C15 C16 C17 -32.7(3) . . . .
O1 C1 C17 C16 146.4(2) . . . .
C18 C1 C17 C16 -95.1(3) . . . .
C2 C1 C17 C16 24.3(3) . . . .
C15 C16 C17 C1 4.7(3) . . . .
C21 O3 C20 O2 4.9(6) . . . .
C21 O3 C20 C19 -175.5(4) . . . .
C9 O5 C23 O6 7.7(5) . . . .
C9 O5 C23 C24 -169.3(3) . . . .
O6 C23 C24 C26 16.6(5) . . . .
O5 C23 C24 C26 -166.5(3) . . . .
O6 C23 C24 C25 138.8(4) . . . .
O5 C23 C24 C25 -44.3(4) . . . .
O6 C23 C24 C27 -102.8(4) . . . .
O5 C23 C24 C27 74.1(3) . . . .
C12 O7 C28 O8 3.7(6) . . . .
C12 O7 C28 C29 -175.5(4) . . . .
O9 C30 C31 C51 -38.7(3) . . . .
C47 C30 C31 C51 -164.0(3) . . . .
C46 C30 C31 C51 78.2(3) . . . .
O9 C30 C31 C32 86.9(3) . . . .
C47 C30 C31 C32 -38.4(4) . . . .
C46 C30 C31 C32 -156.2(3) . . . .
O9 C30 C31 C44 -157.4(3) . . . .
C47 C30 C31 C44 77.3(3) . . . .
C46 C30 C31 C44 -40.5(3) . . . .
C51 C31 C32 O12 53.4(3) . . . .
C44 C31 C32 O12 177.5(2) . . . .
C30 C31 C32 O12 -71.0(3) . . . .
C51 C31 C32 C33 -69.9(3) . . . .
C44 C31 C32 C33 54.2(3) . . . .
C30 C31 C32 C33 165.7(2) . . . .
O12 C32 C33 C34 -177.4(2) . . . .
C31 C32 C33 C34 -52.1(3) . . . .
C32 C33 C34 C35 177.7(2) . . . .
C32 C33 C34 C43 52.6(3) . . . .
C33 C34 C35 C40 -142.9(3) . . . .
C43 C34 C35 C40 -18.0(4) . . . .
C33 C34 C35 C36 36.8(4) . . . .
C43 C34 C35 C36 161.7(3) . . . .
C40 C35 C36 C37 3.5(5) . . . .
C34 C35 C36 C37 -176.2(3) . . . .
C35 C36 C37 C38 -0.5(5) . . . .
C36 C37 C38 C39 -2.6(5) . . . .
C36 C37 C38 O13 172.7(3) . . . .
C52 O13 C38 C39 -107.8(4) . . . .
C52 O13 C38 C37 76.6(4) . . . .
C37 C38 C39 C40 2.7(5) . . . .
O13 C38 C39 C40 -172.7(3) . . . .
C36 C35 C40 C39 -3.4(4) . . . .
C34 C35 C40 C39 176.3(3) . . . .
C36 C35 C40 C41 176.6(3) . . . .
C34 C35 C40 C41 -3.8(4) . . . .
C38 C39 C40 C35 0.4(5) . . . .
C38 C39 C40 C41 -179.5(3) . . . .
C57 O15 C41 C40 127.7(3) . . . .
C57 O15 C41 C42 -109.4(3) . . . .
C35 C40 C41 O15 109.3(3) . . . .
C39 C40 C41 O15 -70.7(3) . . . .
C35 C40 C41 C42 -9.5(4) . . . .
C39 C40 C41 C42 170.4(3) . . . .
O15 C41 C42 C43 -74.2(3) . . . .
C40 C41 C42 C43 43.6(4) . . . .
C41 C42 C43 C44 172.2(3) . . . .
C41 C42 C43 C34 -65.8(3) . . . .
C35 C34 C43 C44 177.9(2) . . . .
C33 C34 C43 C44 -56.2(3) . . . .
C35 C34 C43 C42 52.0(3) . . . .
C33 C34 C43 C42 177.8(3) . . . .
C42 C43 C44 C45 -53.3(4) . . . .
C34 C43 C44 C45 -175.8(3) . . . .
C42 C43 C44 C31 -174.6(3) . . . .
C34 C43 C44 C31 62.8(3) . . . .
C51 C31 C44 C43 61.0(3) . . . .
C32 C31 C44 C43 -61.4(3) . . . .
C30 C31 C44 C43 176.1(2) . . . .
C51 C31 C44 C45 -68.6(3) . . . .
C32 C31 C44 C45 168.9(2) . . . .
C30 C31 C44 C45 46.4(3) . . . .
C43 C44 C45 C46 -159.4(3) . . . .
C31 C44 C45 C46 -34.0(3) . . . .
C44 C45 C46 C30 7.8(3) . . . .
O9 C30 C46 C45 143.0(3) . . . .
C47 C30 C46 C45 -98.3(3) . . . .
C31 C30 C46 C45 20.6(3) . . . .
C50 O11 C49 O10 1.0(6) . . . .
C50 O11 C49 C48 -178.4(4) . . . .
C38 O13 C52 O14 3.9(5) . . . .
C38 O13 C52 C53 -175.3(3) . . . .
O14 C52 C53 C54 7.3(5) . . . .
O13 C52 C53 C54 -173.5(3) . . . .
O14 C52 C53 C55 127.6(4) . . . .
O13 C52 C53 C55 -53.2(4) . . . .
O14 C52 C53 C56 -110.9(4) . . . .
O13 C52 C53 C56 68.3(4) . . . .
C41 O15 C57 O16B -19(4) . . . .
C41 O15 C57 O16 11(2) . . . .
C41 O15 C57 C58 179.5(3) . . . .
